data_7016985
loop_
_publ_author_name
'Ip, Ho-Fai'
'Yi, Xiao-Yi'
'Wong, Wai-Yeung'
'Williams, Ian D.'
'Leung, Wa-Hung'

_publ_section_title
;
 Synthesis, structures and reactivity of ruthenium nitrosyl complexes
 containing Kl\"aui's oxygen tripodal ligand.
;
_journal_issue 41
_journal_name_full 'Dalton transactions (Cambridge, England : 2003)'
_journal_page_first 11043
_journal_page_last 11050
_journal_paper_doi 10.1039/c1dt10306g
_journal_volume 40
_journal_year 2011
_chemical_formula_sum 'C18 H36 Cl6 Co O9 P3 Ru'
_chemical_formula_weight 862.08
_chemical_name_systematic
;
?
;
_space_group_IT_number 2
_symmetry_cell_setting triclinic
_symmetry_space_group_name_Hall '-P 1'
_symmetry_space_group_name_H-M 'P -1'
_atom_sites_solution_hydrogens geom
_atom_sites_solution_primary direct
_atom_sites_solution_secondary difmap
_audit_creation_method SHELXL-97
_cell_angle_alpha 76.350(3)
_cell_angle_beta 88.177(3)
_cell_angle_gamma 89.410(3)
_cell_formula_units_Z 2
_cell_length_a 10.1126(4)
_cell_length_b 12.8269(4)
_cell_length_c 13.2733(5)
_cell_measurement_reflns_used 7277
_cell_measurement_temperature 173(2)
_cell_measurement_theta_max 71.32
_cell_measurement_theta_min 3.42
_cell_volume 1672.24(11)
_computing_cell_refinement 'SAINT v7.34A (Bruker, 2001)'
_computing_data_collection 'SMART (Bruker, 2000)'
_computing_data_reduction 'SAINT v7.34A (Bruker, 2001)'
_computing_molecular_graphics 'SHELXL-97 (Sheldrick, 1997)'
_computing_publication_material 'SHELXL-97 (Sheldrick, 1997)'
_computing_structure_refinement 'SHELXL-97 (Sheldrick, 1997)'
_computing_structure_solution 'SHELXS-97 (Sheldrick, 1997)'
_diffrn_ambient_temperature 173(2)
_diffrn_measured_fraction_theta_full 0.936
_diffrn_measured_fraction_theta_max 0.936
_diffrn_measurement_device_type 'Bruker SMART APEX CCD area detector'
_diffrn_measurement_method '\w and \f scans'
_diffrn_radiation_monochromator graphite
_diffrn_radiation_source 'fine-focus sealed tube'
_diffrn_radiation_type CuK\a
_diffrn_radiation_wavelength 1.54178
_diffrn_reflns_av_R_equivalents 0.0540
_diffrn_reflns_av_sigmaI/netI 0.0365
_diffrn_reflns_limit_h_max 12
_diffrn_reflns_limit_h_min -12
_diffrn_reflns_limit_k_max 10
_diffrn_reflns_limit_k_min -15
_diffrn_reflns_limit_l_max 16
_diffrn_reflns_limit_l_min -16
_diffrn_reflns_number 9500
_diffrn_reflns_theta_full 71.47
_diffrn_reflns_theta_max 71.47
_diffrn_reflns_theta_min 3.43
_exptl_absorpt_coefficient_mu 13.677
_exptl_absorpt_correction_T_max 1.00
_exptl_absorpt_correction_T_min 0.62
_exptl_absorpt_correction_type multi-scan
_exptl_absorpt_process_details SADABS
_exptl_crystal_colour red
_exptl_crystal_density_diffrn 1.712
_exptl_crystal_density_method 'not measured'
_exptl_crystal_description block
_exptl_crystal_F_000 868
_exptl_crystal_size_max 0.25
_exptl_crystal_size_mid 0.20
_exptl_crystal_size_min 0.18
_refine_diff_density_max 1.257
_refine_diff_density_min -1.292
_refine_diff_density_rms 0.134
_refine_ls_extinction_method none
_refine_ls_goodness_of_fit_ref 1.038
_refine_ls_hydrogen_treatment constr
_refine_ls_matrix_type full
_refine_ls_number_parameters 340
_refine_ls_number_reflns 6109
_refine_ls_number_restraints 0
_refine_ls_restrained_S_all 1.038
_refine_ls_R_factor_all 0.0456
_refine_ls_R_factor_gt 0.0429
_refine_ls_shift/su_max 0.000
_refine_ls_shift/su_mean 0.000
_refine_ls_structure_factor_coef Fsqd
_refine_ls_weighting_details 'calc w=1/[\s^2^(Fo^2^)+(0.0927P)^2^+0.5156P] where P=(Fo^2^+2Fc^2^)/3'
_refine_ls_weighting_scheme calc
_refine_ls_wR_factor_gt 0.1174
_refine_ls_wR_factor_ref 0.1197
_reflns_number_gt 5631
_reflns_number_total 6109
_reflns_threshold_expression >2sigma(I)
_cod_data_source_file c1dt10306g.txt
_cod_data_source_block yxy168cult_Compound11
_cod_depositor_comments
;
The following automatic conversions were performed:

'_symmetry_cell_setting' value 'Triclinic' changed to 'triclinic'
according to /home/saulius/struct/CIF-dictionaries/cif_core.dic
dictionary named 'cif_core.dic' version 2.4.1 from 2010-06-29.

Automatic conversion script
Id: cif_fix_values 1715 2011-07-08 13:25:40Z adriana 
;
_cod_original_sg_symbol_H-M P-1
_cod_database_code 7016985

loop_
_symmetry_equiv_pos_as_xyz
'x, y, z'
'-x, -y, -z'

loop_
_atom_site_label
_atom_site_type_symbol
_atom_site_fract_x
_atom_site_fract_y
_atom_site_fract_z
_atom_site_U_iso_or_equiv
_atom_site_adp_type
_atom_site_occupancy
_atom_site_symmetry_multiplicity
_atom_site_calc_flag
_atom_site_refinement_flags
_atom_site_disorder_assembly
_atom_site_disorder_group
Ru1 Ru 0.47156(2) 0.322765(19) 0.282103(17) 0.01546(11) Uani 1 1 d . C .
Co1 Co 0.09179(5) 0.36219(4) 0.26169(4) 0.01909(15) Uani 1 1 d . . .
Cl1 Cl 0.57358(8) 0.19032(7) 0.40057(6) 0.0271(2) Uani 1 1 d . . .
Cl2 Cl 0.60699(8) 0.45156(7) 0.31103(6) 0.02548(19) Uani 1 1 d . . .
Cl3 Cl 0.60134(8) 0.29047(7) 0.14887(6) 0.02433(19) Uani 1 1 d . . .
P1 P 0.20891(8) 0.39871(7) 0.38164(6) 0.01841(19) Uani 1 1 d . . .
P2 P 0.19145(8) 0.20961(7) 0.27938(7) 0.01947(19) Uani 1 1 d . C .
P3 P 0.23533(8) 0.43519(7) 0.14289(6) 0.01707(18) Uani 1 1 d . C .
O1 O 0.2215(3) 0.5249(2) 0.36204(19) 0.0250(5) Uani 1 1 d . . .
O2 O 0.1399(3) 0.3700(2) 0.4949(2) 0.0290(6) Uani 1 1 d . B .
O3 O 0.1609(3) 0.1408(2) 0.3936(2) 0.0289(6) Uani 1 1 d . . .
O4 O 0.1346(3) 0.1352(2) 0.2110(2) 0.0348(6) Uani 1 1 d . . .
O5 O 0.2332(2) 0.3778(2) 0.04982(19) 0.0248(5) Uani 1 1 d . . .
O6 O 0.2016(3) 0.5552(2) 0.0840(2) 0.0290(6) Uani 1 1 d . . .
O7 O 0.3471(2) 0.3469(2) 0.39629(18) 0.0211(5) Uani 1 1 d . . .
O8 O 0.3416(2) 0.2124(2) 0.25675(19) 0.0224(5) Uani 1 1 d . . .
O9 O 0.3775(2) 0.43911(19) 0.17888(18) 0.0193(5) Uani 1 1 d . . .
C1 C -0.0684(4) 0.4313(4) 0.3239(3) 0.0361(9) Uani 1 1 d . . .
H1A H -0.0656 0.4713 0.3799 0.043 Uiso 1 1 calc R . .
C2 C -0.0888(4) 0.3196(4) 0.3376(4) 0.0466(13) Uani 1 1 d . . .
H2A H -0.1031 0.2663 0.4053 0.056 Uiso 1 1 calc R . .
C3 C -0.0898(4) 0.2974(4) 0.2370(6) 0.0573(16) Uani 1 1 d . . .
H3A H -0.1034 0.2254 0.2221 0.069 Uiso 1 1 calc R . .
C4 C -0.0660(4) 0.3940(4) 0.1626(4) 0.0418(11) Uani 1 1 d . . .
H4A H -0.0614 0.4035 0.0856 0.050 Uiso 1 1 calc R . .
C5 C -0.0550(4) 0.4755(3) 0.2167(3) 0.0336(9) Uani 1 1 d . . .
H5A H -0.0395 0.5531 0.1838 0.040 Uiso 1 1 calc R . .
C11 C 0.3039(5) 0.5700(4) 0.4317(3) 0.0390(10) Uani 1 1 d . . .
H11A H 0.2490 0.5802 0.4917 0.047 Uiso 1 1 calc R . .
H11B H 0.3759 0.5190 0.4583 0.047 Uiso 1 1 calc R . .
C12 C 0.3602(10) 0.6717(6) 0.3771(5) 0.089(3) Uani 1 1 d . . .
H12A H 0.4142 0.7002 0.4244 0.133 Uiso 1 1 calc R . .
H12B H 0.2889 0.7224 0.3516 0.133 Uiso 1 1 calc R . .
H12C H 0.4157 0.6613 0.3184 0.133 Uiso 1 1 calc R . .
C13 C 0.1622(7) 0.2732(5) 0.5718(4) 0.073(2) Uani 1 1 d . . .
H13A H 0.2543 0.2488 0.5640 0.087 Uiso 1 1 calc R A 1
H13B H 0.1022 0.2167 0.5607 0.087 Uiso 1 1 calc R A 1
C14 C 0.1405(14) 0.2874(10) 0.6748(10) 0.049(3) Uiso 0.45 1 d P B 1
C14A C 0.0816(11) 0.2712(8) 0.6652(7) 0.044(2) Uiso 0.55 1 d P B 2
C15 C 0.2318(4) 0.0406(3) 0.4364(4) 0.0384(10) Uani 1 1 d . . .
H15A H 0.2476 0.0349 0.5107 0.046 Uiso 1 1 calc R . .
H15B H 0.3188 0.0414 0.3999 0.046 Uiso 1 1 calc R . .
C16 C 0.1546(6) -0.0544(4) 0.4252(6) 0.0644(16) Uani 1 1 d . . .
H16A H 0.2041 -0.1202 0.4542 0.097 Uiso 1 1 calc R . .
H16B H 0.1400 -0.0494 0.3515 0.097 Uiso 1 1 calc R . .
H16C H 0.0691 -0.0560 0.4624 0.097 Uiso 1 1 calc R . .
C17 C 0.1772(10) 0.1318(8) 0.1095(8) 0.040(2) Uiso 0.50 1 d P C 1
C18 C 0.1336(14) 0.0271(12) 0.0908(11) 0.059(3) Uiso 0.50 1 d P C 1
C17A C 0.2163(9) 0.0923(8) 0.1355(7) 0.0341(18) Uiso 0.50 1 d P C 2
C18A C 0.1157(13) 0.0630(12) 0.0603(11) 0.057(3) Uiso 0.50 1 d P C 2
C19 C 0.3297(4) 0.4100(3) -0.0377(3) 0.0300(8) Uani 1 1 d . . .
H19A H 0.4158 0.4272 -0.0122 0.036 Uiso 1 1 calc R . .
H19B H 0.2975 0.4745 -0.0877 0.036 Uiso 1 1 calc R . .
C20 C 0.3454(6) 0.3187(4) -0.0893(4) 0.0509(13) Uani 1 1 d . . .
H20A H 0.4094 0.3381 -0.1476 0.076 Uiso 1 1 calc R . .
H20B H 0.2599 0.3027 -0.1148 0.076 Uiso 1 1 calc R . .
H20C H 0.3772 0.2552 -0.0392 0.076 Uiso 1 1 calc R . .
C21 C 0.2525(8) 0.6467(4) 0.1126(4) 0.0583(16) Uani 1 1 d . . .
H21A H 0.3459 0.6582 0.0883 0.070 Uiso 1 1 calc R . .
H21B H 0.2488 0.6353 0.1891 0.070 Uiso 1 1 calc R . .
C22 C 0.1714(9) 0.7429(5) 0.0646(6) 0.083(3) Uani 1 1 d . . .
H22A H 0.2065 0.8064 0.0835 0.124 Uiso 1 1 calc R . .
H22B H 0.0794 0.7316 0.0900 0.124 Uiso 1 1 calc R . .
H22C H 0.1753 0.7536 -0.0110 0.124 Uiso 1 1 calc R . .
C1S C 0.6106(5) 0.0141(4) 0.2326(4) 0.0456(11) Uani 1 1 d . . .
H1SA H 0.5755 0.0855 0.2390 0.055 Uiso 1 1 calc R . .
Cl11 Cl 0.78369(16) 0.01677(12) 0.23681(15) 0.0712(4) Uani 1 1 d . . .
Cl12 Cl 0.5628(3) -0.0073(3) 0.11415(18) 0.1175(9) Uani 1 1 d . . .
Cl13 Cl 0.54777(15) -0.08455(11) 0.33854(14) 0.0692(4) Uani 1 1 d . . .

loop_
_atom_site_aniso_label
_atom_site_aniso_U_11
_atom_site_aniso_U_22
_atom_site_aniso_U_33
_atom_site_aniso_U_23
_atom_site_aniso_U_13
_atom_site_aniso_U_12
Ru1 0.01101(15) 0.02045(16) 0.01523(15) -0.00426(10) -0.00384(9) -0.00219(9)
Co1 0.0104(3) 0.0221(3) 0.0238(3) -0.0028(2) -0.0041(2) -0.0037(2)
Cl1 0.0248(4) 0.0307(4) 0.0237(4) -0.0015(3) -0.0089(3) 0.0046(3)
Cl2 0.0186(4) 0.0316(4) 0.0285(4) -0.0104(3) -0.0061(3) -0.0080(3)
Cl3 0.0194(4) 0.0324(4) 0.0219(4) -0.0083(3) 0.0018(3) -0.0009(3)
P1 0.0151(4) 0.0228(4) 0.0170(4) -0.0039(3) -0.0002(3) -0.0021(3)
P2 0.0151(4) 0.0191(4) 0.0241(4) -0.0042(3) -0.0032(3) -0.0062(3)
P3 0.0134(4) 0.0197(4) 0.0176(4) -0.0027(3) -0.0059(3) -0.0027(3)
O1 0.0297(13) 0.0243(13) 0.0227(12) -0.0080(10) -0.0054(10) -0.0034(10)
O2 0.0265(13) 0.0345(14) 0.0228(12) -0.0008(11) 0.0040(10) 0.0019(11)
O3 0.0275(13) 0.0250(13) 0.0293(13) 0.0029(10) 0.0015(11) -0.0041(10)
O4 0.0281(14) 0.0391(16) 0.0437(16) -0.0222(13) -0.0040(12) -0.0114(12)
O5 0.0229(12) 0.0334(14) 0.0203(12) -0.0099(10) -0.0043(10) -0.0065(10)
O6 0.0259(13) 0.0238(13) 0.0333(14) 0.0022(11) -0.0085(11) 0.0003(10)
O7 0.0142(11) 0.0301(13) 0.0193(11) -0.0066(9) -0.0016(9) -0.0008(9)
O8 0.0208(12) 0.0217(12) 0.0253(12) -0.0064(9) -0.0023(9) -0.0014(9)
O9 0.0153(11) 0.0228(12) 0.0194(11) -0.0029(9) -0.0065(9) -0.0043(9)
C1 0.0186(18) 0.050(3) 0.040(2) -0.0116(19) 0.0012(16) 0.0052(17)
C2 0.0145(18) 0.049(3) 0.063(3) 0.015(2) 0.0076(19) -0.0037(17)
C3 0.0128(19) 0.045(3) 0.121(5) -0.031(3) -0.020(2) -0.0061(18)
C4 0.0218(19) 0.062(3) 0.044(2) -0.016(2) -0.0162(17) 0.0051(19)
C5 0.0170(17) 0.035(2) 0.044(2) -0.0005(17) -0.0026(16) 0.0029(15)
C11 0.051(3) 0.040(2) 0.031(2) -0.0181(18) -0.0086(18) -0.012(2)
C12 0.156(8) 0.064(4) 0.053(3) -0.021(3) -0.018(4) -0.054(5)
C13 0.095(5) 0.068(4) 0.036(3) 0.022(3) 0.028(3) 0.030(4)
C15 0.032(2) 0.033(2) 0.042(2) 0.0081(18) -0.0084(18) -0.0016(17)
C16 0.069(4) 0.027(2) 0.091(4) 0.002(3) -0.019(3) -0.005(2)
C19 0.032(2) 0.037(2) 0.0216(17) -0.0071(15) -0.0025(15) -0.0016(16)
C20 0.073(4) 0.047(3) 0.036(2) -0.018(2) 0.014(2) -0.003(3)
C21 0.122(5) 0.020(2) 0.034(2) -0.0054(17) -0.022(3) -0.006(3)
C22 0.135(7) 0.031(3) 0.074(4) -0.001(3) 0.031(4) 0.023(3)
C1S 0.059(3) 0.035(2) 0.045(3) -0.015(2) 0.000(2) -0.001(2)
Cl11 0.0594(8) 0.0476(8) 0.1015(12) -0.0096(7) 0.0155(8) -0.0074(6)
Cl12 0.1336(19) 0.165(2) 0.0797(13) -0.0791(16) -0.0298(13) 0.0254(17)
Cl13 0.0587(8) 0.0408(7) 0.0950(11) 0.0089(7) 0.0081(8) -0.0066(6)

loop_
_atom_type_symbol
_atom_type_description
_atom_type_scat_dispersion_real
_atom_type_scat_dispersion_imag
_atom_type_scat_source
C C 0.0181 0.0091 'International Tables Vol C Tables 4.2.6.8 and 6.1.1.4'
H H 0.0000 0.0000 'International Tables Vol C Tables 4.2.6.8 and 6.1.1.4'
O O 0.0492 0.0322 'International Tables Vol C Tables 4.2.6.8 and 6.1.1.4'
P P 0.2955 0.4335 'International Tables Vol C Tables 4.2.6.8 and 6.1.1.4'
Cl Cl 0.3639 0.7018 'International Tables Vol C Tables 4.2.6.8 and 6.1.1.4'
Co Co -2.3653 3.6143 'International Tables Vol C Tables 4.2.6.8 and 6.1.1.4'
Ru Ru 0.0552 3.2960 'International Tables Vol C Tables 4.2.6.8 and 6.1.1.4'

loop_
_geom_angle_atom_site_label_1
_geom_angle_atom_site_label_2
_geom_angle_atom_site_label_3
_geom_angle
O7 Ru1 O9 89.95(10)
O7 Ru1 O8 88.04(10)
O9 Ru1 O8 90.01(10)
O7 Ru1 Cl2 89.73(8)
O9 Ru1 Cl2 87.87(7)
O8 Ru1 Cl2 176.93(7)
O7 Ru1 Cl3 176.30(7)
O9 Ru1 Cl3 88.91(7)
O8 Ru1 Cl3 88.44(7)
Cl2 Ru1 Cl3 93.74(3)
O7 Ru1 Cl1 89.03(7)
O9 Ru1 Cl1 178.76(7)
O8 Ru1 Cl1 89.25(7)
Cl2 Ru1 Cl1 92.83(3)
Cl3 Ru1 Cl1 92.06(3)
C5 Co1 C2 66.53(17)
C5 Co1 C4 39.74(19)
C2 Co1 C4 67.3(2)
C5 Co1 C1 39.59(17)
C2 Co1 C1 39.9(2)
C4 Co1 C1 67.25(18)
C5 Co1 C3 66.07(19)
C2 Co1 C3 40.2(2)
C4 Co1 C3 39.5(2)
C1 Co1 C3 66.9(2)
C5 Co1 P1 111.54(13)
C2 Co1 P1 102.68(17)
C4 Co1 P1 151.19(14)
C1 Co1 P1 87.61(13)
C3 Co1 P1 142.2(2)
C5 Co1 P3 96.06(12)
C2 Co1 P3 160.45(14)
C4 Co1 P3 93.73(14)
C1 Co1 P3 129.50(13)
C3 Co1 P3 125.9(2)
P1 Co1 P3 91.76(4)
C5 Co1 P2 157.06(13)
C2 Co1 P2 102.67(14)
C4 Co1 P2 117.99(15)
C1 Co1 P2 140.24(13)
C3 Co1 P2 92.42(15)
P1 Co1 P2 90.22(4)
P3 Co1 P2 90.23(4)
O7 P1 O1 109.73(14)
O7 P1 O2 104.81(14)
O1 P1 O2 100.90(14)
O7 P1 Co1 116.93(10)
O1 P1 Co1 108.65(10)
O2 P1 Co1 114.60(12)
O8 P2 O3 109.59(14)
O8 P2 O4 104.88(15)
O3 P2 O4 101.92(16)
O8 P2 Co1 116.92(10)
O3 P2 Co1 108.14(11)
O4 P2 Co1 114.32(12)
O9 P3 O5 109.84(14)
O9 P3 O6 105.21(14)
O5 P3 O6 100.44(15)
O9 P3 Co1 115.63(10)
O5 P3 Co1 109.91(10)
O6 P3 Co1 114.67(11)
C11 O1 P1 118.8(3)
C13 O2 P1 124.7(3)
C15 O3 P2 121.7(3)
C17 O4 C17A 26.9(4)
C17 O4 P2 126.7(5)
C17A O4 P2 123.5(4)
C19 O5 P3 119.4(2)
C21 O6 P3 123.3(3)
P1 O7 Ru1 125.90(14)
P2 O8 Ru1 126.81(14)
P3 O9 Ru1 126.58(14)
C5 C1 C2 107.2(4)
C5 C1 Co1 69.8(2)
C2 C1 Co1 69.8(2)
C1 C2 C3 107.7(4)
C1 C2 Co1 70.3(2)
C3 C2 Co1 70.6(3)
C4 C3 C2 108.2(4)
C4 C3 Co1 69.7(3)
C2 C3 Co1 69.2(3)
C5 C4 C3 107.2(4)
C5 C4 Co1 69.8(2)
C3 C4 Co1 70.8(3)
C1 C5 C4 109.8(4)
C1 C5 Co1 70.6(2)
C4 C5 Co1 70.4(2)
C12 C11 O1 110.7(4)
O2 C13 C14 112.1(7)
O2 C13 C14A 110.7(5)
C14 C13 C14A 26.4(6)
O3 C15 C16 111.1(4)
O4 C17 C18 107.8(8)
O4 C17A C18A 104.9(7)
O5 C19 C20 108.0(4)
O6 C21 C22 109.0(5)
Cl12 C1S Cl11 110.2(3)
Cl12 C1S Cl13 112.2(3)
Cl11 C1S Cl13 109.4(3)

loop_
_geom_bond_atom_site_label_1
_geom_bond_atom_site_label_2
_geom_bond_distance
Ru1 O7 2.017(2)
Ru1 O9 2.024(2)
Ru1 O8 2.034(3)
Ru1 Cl2 2.2654(8)
Ru1 Cl3 2.2822(8)
Ru1 Cl1 2.2868(8)
Co1 C5 2.068(4)
Co1 C2 2.071(4)
Co1 C4 2.076(4)
Co1 C1 2.078(4)
Co1 C3 2.090(4)
Co1 P1 2.1541(10)
Co1 P3 2.1577(10)
Co1 P2 2.1585(10)
P1 O7 1.539(2)
P1 O1 1.583(3)
P1 O2 1.600(3)
P2 O8 1.537(2)
P2 O3 1.586(3)
P2 O4 1.587(3)
P3 O9 1.534(2)
P3 O5 1.581(2)
P3 O6 1.593(3)
O1 C11 1.482(5)
O2 C13 1.431(5)
O3 C15 1.467(5)
O4 C17 1.411(10)
O4 C17A 1.478(9)
O5 C19 1.477(4)
O6 C21 1.422(6)
C1 C5 1.404(6)
C1 C2 1.417(7)
C2 C3 1.430(9)
C3 C4 1.409(8)
C4 C5 1.408(7)
C11 C12 1.447(8)
C13 C14 1.431(14)
C13 C14A 1.457(10)
C15 C16 1.493(7)
C17 C18 1.495(18)
C17A C18A 1.556(17)
C19 C20 1.494(6)
C21 C22 1.497(8)
C1S Cl12 1.742(5)
C1S Cl11 1.754(6)
C1S Cl13 1.761(5)
